data_7024823
loop_
_publ_author_name
'Berthon-Gelloz, Guillaume'
'Siegler, Maxime A.'
'Spek, Anthony L.'
'Tinant, Bernard'
'Reek, Joost N. H.'
'Mark\'o, Istv\'an E'

_publ_section_title
;
 IPr* an easily accessible highly hindered N-heterocyclic carbene.
;
_journal_issue 6
_journal_name_full 'Dalton transactions (Cambridge, England : 2003)'
_journal_page_first 1444
_journal_page_last 1446
_journal_paper_doi 10.1039/b921894g
_journal_volume 39
_journal_year 2010
_chemical_formula_sum 'C73 H66 Ag Cl N2 O'
_chemical_formula_weight 1130.60
_chemical_name_systematic
;
?
;
_space_group_IT_number 14
_symmetry_cell_setting monoclinic
_symmetry_space_group_name_Hall '-P 2ybc'
_symmetry_space_group_name_H-M 'P 1 21/c 1'
_atom_sites_solution_hydrogens geom
_atom_sites_solution_primary direct
_atom_sites_solution_secondary difmap
_audit_creation_method SHELXL-97
_cell_angle_alpha 90.00
_cell_angle_beta 94.84(2)
_cell_angle_gamma 90.00
_cell_formula_units_Z 4
_cell_length_a 12.331(4)
_cell_length_b 19.066(5)
_cell_length_c 24.981(6)
_cell_measurement_reflns_used all
_cell_measurement_temperature 120(2)
_cell_measurement_theta_max 25.3
_cell_measurement_theta_min 2.7
_cell_volume 5852(3)
_computing_cell_refinement mar
_computing_data_collection mar
_computing_data_reduction marhkl
_computing_structure_refinement 'SHELXL-97 (Sheldrick, 1997)'
_computing_structure_solution 'SHELXS-97 (Sheldrick, 1990)'
_diffrn_ambient_temperature 120(2)
_diffrn_detector_area_resol_mean 6.66
_diffrn_measured_fraction_theta_full 0.991
_diffrn_measured_fraction_theta_max 0.991
_diffrn_measurement_device_type 'MAR345 image plate'
_diffrn_measurement_method '120 images, \D\F 2\%'
_diffrn_radiation_monochromator graphite
_diffrn_radiation_source 'RU200 rotating anode'
_diffrn_radiation_type MoK\a
_diffrn_radiation_wavelength 0.71069
_diffrn_reflns_av_R_equivalents 0.056
_diffrn_reflns_av_sigmaI/netI 0.0360
_diffrn_reflns_limit_h_max 14
_diffrn_reflns_limit_h_min 0
_diffrn_reflns_limit_k_max 22
_diffrn_reflns_limit_k_min 0
_diffrn_reflns_limit_l_max 29
_diffrn_reflns_limit_l_min -29
_diffrn_reflns_number 52872
_diffrn_reflns_theta_full 25.37
_diffrn_reflns_theta_max 25.37
_diffrn_reflns_theta_min 2.65
_exptl_absorpt_coefficient_mu 0.437
_exptl_absorpt_correction_type none
_exptl_crystal_colour ' colourless '
_exptl_crystal_density_diffrn 1.283
_exptl_crystal_density_method 'not measured'
_exptl_crystal_description prism
_exptl_crystal_F_000 2360
_exptl_crystal_size_max 0.40
_exptl_crystal_size_mid 0.32
_exptl_crystal_size_min 0.12
_refine_diff_density_max 0.544
_refine_diff_density_min -0.797
_refine_diff_density_rms 0.075
_refine_ls_extinction_method none
_refine_ls_goodness_of_fit_ref 1.031
_refine_ls_hydrogen_treatment mixed
_refine_ls_matrix_type full
_refine_ls_number_parameters 732
_refine_ls_number_reflns 10644
_refine_ls_number_restraints 9
_refine_ls_restrained_S_all 1.048
_refine_ls_R_factor_all 0.0492
_refine_ls_R_factor_gt 0.0406
_refine_ls_shift/su_max 0.001
_refine_ls_shift/su_mean 0.000
_refine_ls_structure_factor_coef Fsqd
_refine_ls_weighting_details 'calc w=1/[\s^2^(Fo^2^)+(0.0474P)^2^+9.5026P] where P=(Fo^2^+2Fc^2^)/3'
_refine_ls_weighting_scheme calc
_refine_ls_wR_factor_gt 0.1045
_refine_ls_wR_factor_ref 0.1106
_reflns_number_gt 9025
_reflns_number_total 10644
_reflns_threshold_expression >2sigma(I)
_cod_data_source_file b921894g.txt
_cod_data_source_block gbg1343
_cod_depositor_comments
;
The following automatic conversions were performed:

'_symmetry_cell_setting' value ' monoclinic ' changed to 'monoclinic'
according to /home/saulius/struct/CIF-dictionaries/cif_core.dic
dictionary named 'cif_core.dic' version 2.4.2 from 2011-04-26.

Automatic conversion script
Id: cif_fix_values 1891 2012-01-12 08:04:46Z andrius 
;
_cod_original_sg_symbol_H-M ' P21/c '
_cod_database_code 7024823

loop_
_symmetry_equiv_pos_as_xyz
'x, y, z'
'-x, y+1/2, -z+1/2'
'-x, -y, -z'
'x, -y-1/2, z-1/2'

loop_
_atom_site_label
_atom_site_type_symbol
_atom_site_fract_x
_atom_site_fract_y
_atom_site_fract_z
_atom_site_U_iso_or_equiv
_atom_site_adp_type
_atom_site_occupancy
_atom_site_symmetry_multiplicity
_atom_site_calc_flag
_atom_site_refinement_flags
_atom_site_disorder_assembly
_atom_site_disorder_group
Ag Ag 0.421722(16) 0.748842(10) 0.250008(8) 0.02200(8) Uani 1 1 d . . .
Cl Cl 0.56408(7) 0.82409(5) 0.27633(4) 0.0491(2) Uani 1 1 d . . .
C1 C 0.2942(2) 0.67824(13) 0.23436(9) 0.0162(5) Uani 1 1 d . . .
N2 N 0.18560(16) 0.68788(10) 0.22532(8) 0.0163(4) Uani 1 1 d . . .
C3 C 0.1308(2) 0.62391(13) 0.21873(10) 0.0186(5) Uani 1 1 d . . .
H3 H 0.0545 0.6171 0.2122 0.0455(13) Uiso 1 1 calc R . .
C4 C 0.2080(2) 0.57412(13) 0.22347(10) 0.0190(5) Uani 1 1 d . . .
H4 H 0.1968 0.5249 0.2207 0.0455(13) Uiso 1 1 calc R . .
N5 N 0.30691(16) 0.60794(10) 0.23306(8) 0.0151(4) Uani 1 1 d . . .
C6 C 0.1332(2) 0.75564(12) 0.22495(10) 0.0164(5) Uani 1 1 d . . .
C7 C 0.1027(2) 0.78258(13) 0.27346(10) 0.0184(5) Uani 1 1 d . . .
C8 C 0.0565(2) 0.84915(13) 0.27270(10) 0.0199(5) Uani 1 1 d . . .
H8 H 0.0380 0.8692 0.3055 0.0455(13) Uiso 1 1 calc R . .
C9 C 0.0366(2) 0.88722(13) 0.22554(10) 0.0196(5) Uani 1 1 d . . .
C10 C 0.0664(2) 0.85798(13) 0.17774(10) 0.0198(5) Uani 1 1 d . . .
H10 H 0.0524 0.8835 0.1452 0.0455(13) Uiso 1 1 calc R . .
C11 C 0.11584(19) 0.79252(13) 0.17635(10) 0.0176(5) Uani 1 1 d . . .
C12 C 0.1184(2) 0.74098(13) 0.32573(11) 0.0225(6) Uani 1 1 d . . .
H12 H 0.1712 0.7028 0.3192 0.0455(13) Uiso 1 1 calc R . .
C13 C 0.0137(2) 0.70432(14) 0.33926(10) 0.0253(6) Uani 1 1 d . . .
C14 C 0.0184(3) 0.63443(16) 0.35506(12) 0.0344(7) Uani 1 1 d . . .
H14 H 0.0859 0.6102 0.3572 0.0455(13) Uiso 1 1 calc R . .
C15 C -0.0759(3) 0.59959(17) 0.36783(14) 0.0446(9) Uani 1 1 d . . .
H15 H -0.0716 0.5519 0.3788 0.0455(13) Uiso 1 1 calc R . .
C16 C -0.1748(3) 0.63327(18) 0.36473(13) 0.0413(8) Uani 1 1 d . . .
H16 H -0.2384 0.6091 0.3734 0.0455(13) Uiso 1 1 calc R . .
C17 C -0.1807(3) 0.70275(18) 0.34891(12) 0.0371(7) Uani 1 1 d . . .
H17 H -0.2487 0.7265 0.3466 0.0455(13) Uiso 1 1 calc R . .
C18 C -0.0873(3) 0.73791(16) 0.33631(12) 0.0303(6) Uani 1 1 d . . .
H18 H -0.0924 0.7856 0.3255 0.0455(13) Uiso 1 1 calc R . .
C19 C 0.1729(2) 0.78581(14) 0.37121(10) 0.0234(6) Uani 1 1 d . . .
C20 C 0.2787(3) 0.80940(17) 0.36654(12) 0.0347(7) Uani 1 1 d . . .
H20 H 0.3131 0.7987 0.3349 0.0455(13) Uiso 1 1 calc R . .
C21 C 0.3347(3) 0.84781(18) 0.40667(13) 0.0395(8) Uani 1 1 d . . .
H21 H 0.4074 0.8623 0.4029 0.0455(13) Uiso 1 1 calc R . .
C22 C 0.2849(3) 0.86535(17) 0.45258(12) 0.0360(7) Uani 1 1 d . . .
H22 H 0.3229 0.8916 0.4805 0.0455(13) Uiso 1 1 calc R . .
C23 C 0.1789(3) 0.84398(16) 0.45698(11) 0.0323(7) Uani 1 1 d . . .
H23 H 0.1435 0.8568 0.4879 0.0455(13) Uiso 1 1 calc R . .
C24 C 0.1233(2) 0.80419(15) 0.41707(11) 0.0273(6) Uani 1 1 d . . .
H24 H 0.0509 0.7894 0.4211 0.0455(13) Uiso 1 1 calc R . .
C25 C 0.1532(2) 0.76330(13) 0.12379(10) 0.0193(5) Uani 1 1 d . . .
H25 H 0.1719 0.7129 0.1310 0.0455(13) Uiso 1 1 calc R . .
C26 C 0.2577(2) 0.79822(13) 0.10775(10) 0.0208(5) Uani 1 1 d . . .
C27 C 0.2891(2) 0.79031(16) 0.05551(12) 0.0308(6) Uani 1 1 d . . .
H27 H 0.2431 0.7657 0.0295 0.0455(13) Uiso 1 1 calc R . .
C28 C 0.3869(3) 0.81813(17) 0.04143(13) 0.0358(7) Uani 1 1 d . . .
H28 H 0.4064 0.8135 0.0056 0.0455(13) Uiso 1 1 calc R . .
C29 C 0.4562(3) 0.85253(16) 0.07930(13) 0.0331(7) Uani 1 1 d . . .
H29 H 0.5235 0.8709 0.0698 0.0455(13) Uiso 1 1 calc R . .
C30 C 0.4264(2) 0.85993(15) 0.13102(12) 0.0302(6) Uani 1 1 d . . .
H30 H 0.4738 0.8831 0.1573 0.0455(13) Uiso 1 1 calc R . .
C31 C 0.3272(2) 0.83361(14) 0.14488(11) 0.0241(6) Uani 1 1 d . . .
H31 H 0.3069 0.8400 0.1804 0.0455(13) Uiso 1 1 calc R . .
C32 C 0.0614(2) 0.76327(16) 0.07921(11) 0.0254(6) Uani 1 1 d . . .
C33 C -0.0021(3) 0.7035(2) 0.07152(12) 0.0385(8) Uani 1 1 d . . .
H33 H 0.0118 0.6644 0.0947 0.0455(13) Uiso 1 1 calc R . .
C34 C -0.0858(3) 0.6997(3) 0.03057(13) 0.0522(10) Uani 1 1 d . . .
H34 H -0.1282 0.6582 0.0258 0.0455(13) Uiso 1 1 calc R . .
C35 C -0.1067(3) 0.7557(3) -0.00264(14) 0.0539(12) Uani 1 1 d . . .
H35 H -0.1635 0.7531 -0.0307 0.0455(13) Uiso 1 1 calc R . .
C36 C -0.0459(3) 0.8160(2) 0.00436(13) 0.0494(10) Uani 1 1 d . . .
H36 H -0.0617 0.8550 -0.0186 0.0455(13) Uiso 1 1 calc R . .
C37 C 0.0393(3) 0.82037(18) 0.04517(12) 0.0358(7) Uani 1 1 d . . .
H37 H 0.0817 0.8619 0.0496 0.0455(13) Uiso 1 1 calc R . .
C38 C -0.0150(3) 0.95881(15) 0.22645(12) 0.0278(6) Uani 1 1 d D . .
C39 C 0.41178(19) 0.57396(12) 0.23878(10) 0.0159(5) Uani 1 1 d . . .
C40 C 0.4619(2) 0.55794(13) 0.19207(10) 0.0174(5) Uani 1 1 d . . .
C41 C 0.5606(2) 0.52305(13) 0.19778(10) 0.0206(5) Uani 1 1 d . . .
H41 H 0.5949 0.5103 0.1665 0.0455(13) Uiso 1 1 calc R . .
C42 C 0.6110(2) 0.50613(14) 0.24822(11) 0.0224(5) Uani 1 1 d . . .
C43 C 0.5605(2) 0.52518(14) 0.29365(10) 0.0222(5) Uani 1 1 d . . .
H43 H 0.5956 0.5152 0.3281 0.0455(13) Uiso 1 1 calc R . .
C44 C 0.4597(2) 0.55846(13) 0.28992(10) 0.0189(5) Uani 1 1 d . . .
C45 C 0.4066(2) 0.57776(13) 0.13725(10) 0.0194(5) Uani 1 1 d . . .
H45 H 0.3655 0.6220 0.1431 0.0455(13) Uiso 1 1 calc R . .
C46 C 0.3218(2) 0.52438(14) 0.11626(10) 0.0219(5) Uani 1 1 d . . .
C47 C 0.3257(2) 0.45435(15) 0.13144(12) 0.0288(6) Uani 1 1 d . . .
H47 H 0.3852 0.4377 0.1547 0.0455(13) Uiso 1 1 calc R . .
C48 C 0.2436(3) 0.40830(18) 0.11298(14) 0.0400(8) Uani 1 1 d . . .
H48 H 0.2466 0.3606 0.1241 0.0455(13) Uiso 1 1 calc R . .
C49 C 0.1578(3) 0.4315(2) 0.07852(14) 0.0454(9) Uani 1 1 d . . .
H49 H 0.1015 0.4000 0.0661 0.0455(13) Uiso 1 1 calc R . .
C50 C 0.1539(3) 0.5010(2) 0.06208(13) 0.0403(8) Uani 1 1 d . . .
H50 H 0.0956 0.5170 0.0379 0.0455(13) Uiso 1 1 calc R . .
C51 C 0.2349(2) 0.54681(17) 0.08098(11) 0.0299(6) Uani 1 1 d . . .
H51 H 0.2315 0.5944 0.0698 0.0455(13) Uiso 1 1 calc R . .
C52 C 0.4877(2) 0.59608(14) 0.09633(10) 0.0209(5) Uani 1 1 d . . .
C53 C 0.5171(2) 0.66552(15) 0.09020(12) 0.0299(6) Uani 1 1 d . . .
H53 H 0.4879 0.7005 0.1120 0.0455(13) Uiso 1 1 calc R . .
C54 C 0.5887(3) 0.68492(17) 0.05263(13) 0.0386(8) Uani 1 1 d . . .
H54 H 0.6082 0.7327 0.0488 0.0455(13) Uiso 1 1 calc R . .
C55 C 0.6315(2) 0.63379(17) 0.02080(12) 0.0323(7) Uani 1 1 d . . .
H55 H 0.6794 0.6467 -0.0054 0.0455(13) Uiso 1 1 calc R . .
C56 C 0.6046(2) 0.56479(16) 0.02717(11) 0.0295(6) Uani 1 1 d . . .
H56 H 0.6354 0.5298 0.0060 0.0455(13) Uiso 1 1 calc R . .
C57 C 0.5323(2) 0.54556(15) 0.06463(11) 0.0255(6) Uani 1 1 d . . .
H57 H 0.5134 0.4976 0.0685 0.0455(13) Uiso 1 1 calc R . .
C58 C 0.4013(2) 0.57405(15) 0.34036(10) 0.0235(6) Uani 1 1 d . . .
H58 H 0.3513 0.6144 0.3315 0.0455(13) Uiso 1 1 calc R . .
C59 C 0.3301(2) 0.51226(16) 0.35527(11) 0.0277(6) Uani 1 1 d . . .
C60 C 0.2662(2) 0.5196(2) 0.39878(12) 0.0405(8) Uani 1 1 d . . .
H60 H 0.2657 0.5629 0.4176 0.0455(13) Uiso 1 1 calc R . .
C61 C 0.2032(3) 0.4635(3) 0.41467(13) 0.0521(11) Uani 1 1 d . . .
H61 H 0.1594 0.4692 0.4439 0.0455(13) Uiso 1 1 calc R . .
C62 C 0.2042(3) 0.4001(2) 0.38841(15) 0.0503(10) Uani 1 1 d . . .
H62 H 0.1631 0.3617 0.4001 0.0455(13) Uiso 1 1 calc R . .
C63 C 0.2649(3) 0.39285(19) 0.34527(15) 0.0430(8) Uani 1 1 d . . .
H63 H 0.2645 0.3495 0.3265 0.0455(13) Uiso 1 1 calc R . .
C64 C 0.3272(2) 0.44860(16) 0.32866(12) 0.0313(6) Uani 1 1 d . . .
H64 H 0.3684 0.4427 0.2985 0.0455(13) Uiso 1 1 calc R . .
C65 C 0.4812(2) 0.59747(15) 0.38680(10) 0.0240(6) Uani 1 1 d . . .
C66 C 0.5265(2) 0.55088(16) 0.42527(11) 0.0280(6) Uani 1 1 d . . .
H66 H 0.5051 0.5030 0.4236 0.0455(13) Uiso 1 1 calc R . .
C67 C 0.6017(2) 0.57277(17) 0.46594(11) 0.0315(7) Uani 1 1 d . . .
H67 H 0.6325 0.5399 0.4915 0.0455(13) Uiso 1 1 calc R . .
C68 C 0.6322(2) 0.64270(18) 0.46942(12) 0.0341(7) Uani 1 1 d . . .
H68 H 0.6837 0.6579 0.4975 0.0455(13) Uiso 1 1 calc R . .
C69 C 0.5876(3) 0.69021(17) 0.43196(12) 0.0359(7) Uani 1 1 d . . .
H69 H 0.6082 0.7382 0.4343 0.0455(13) Uiso 1 1 calc R . .
C70 C 0.5124(3) 0.66760(16) 0.39068(11) 0.0302(6) Uani 1 1 d . . .
H70 H 0.4821 0.7004 0.3650 0.0455(13) Uiso 1 1 calc R . .
C71 C 0.7195(2) 0.46921(18) 0.25263(13) 0.0328(7) Uani 1 1 d D . .
H38A H -0.086(2) 0.9604(19) 0.2096(13) 0.0455(13) Uiso 1 1 d D . .
H38B H -0.012(3) 0.9775(19) 0.2627(11) 0.0455(13) Uiso 1 1 d D . .
H38C H 0.034(3) 0.9945(16) 0.2142(14) 0.0455(13) Uiso 1 1 d D . .
H71A H 0.749(3) 0.4628(19) 0.2900(10) 0.0455(13) Uiso 1 1 d D . .
H71B H 0.712(3) 0.4223(14) 0.2368(14) 0.0455(13) Uiso 1 1 d D . .
H71C H 0.774(3) 0.4984(17) 0.2368(14) 0.0455(13) Uiso 1 1 d D . .
O100 O 0.87402(19) 0.60348(17) 0.18430(10) 0.0588(8) Uani 1 1 d D B .
C101 C 0.8188(3) 0.58239(19) 0.13569(13) 0.0394(8) Uani 1 1 d . . .
H10A H 0.8186 0.6208 0.1090 0.0455(13) Uiso 1 1 calc R . .
H10B H 0.7424 0.5704 0.1412 0.0455(13) Uiso 1 1 calc R . .
C102 C 0.8758(4) 0.5201(2) 0.11598(19) 0.0618(11) Uani 1 1 d . . .
H10C H 0.8386 0.5043 0.0819 0.0455(13) Uiso 1 1 calc R . .
H10D H 0.8752 0.4823 0.1425 0.0455(13) Uiso 1 1 calc R . .
H10E H 0.9512 0.5325 0.1105 0.0455(13) Uiso 1 1 calc R . .
C103 C 0.8200(5) 0.6479(4) 0.2133(2) 0.118(3) Uani 1 1 d D . .
H10F H 0.7445 0.6308 0.2149 0.0455(13) Uiso 1 1 calc R A 1
H10G H 0.8549 0.6493 0.2505 0.0455(13) Uiso 1 1 calc R A 1
C04A C 0.8177(5) 0.7102(3) 0.1936(2) 0.0469(16) Uani 0.680(8) 1 d PD B 1
H04A H 0.7766 0.7411 0.2159 0.0455(13) Uiso 0.680(8) 1 calc PR B 1
H04B H 0.7825 0.7092 0.1569 0.0455(13) Uiso 0.680(8) 1 calc PR B 1
H04C H 0.8922 0.7279 0.1929 0.0455(13) Uiso 0.680(8) 1 calc PR B 1
C04B C 0.7221(6) 0.6852(4) 0.2137(3) 0.023(2) Uani 0.320(8) 1 d PD B 2
H04D H 0.7185 0.7078 0.2488 0.0455(13) Uiso 0.320(8) 1 calc PR B 2
H04E H 0.6607 0.6528 0.2072 0.0455(13) Uiso 0.320(8) 1 calc PR B 2
H04F H 0.7186 0.7210 0.1855 0.0455(13) Uiso 0.320(8) 1 calc PR B 2

loop_
_atom_site_aniso_label
_atom_site_aniso_U_11
_atom_site_aniso_U_22
_atom_site_aniso_U_33
_atom_site_aniso_U_23
_atom_site_aniso_U_13
_atom_site_aniso_U_12
Ag 0.02009(12) 0.01824(12) 0.02752(13) -0.00262(7) 0.00120(8) -0.00414(8)
Cl 0.0460(5) 0.0399(5) 0.0590(5) -0.0011(4) -0.0101(4) -0.0253(4)
C1 0.0180(12) 0.0151(12) 0.0157(12) 0.0001(9) 0.0030(9) 0.0004(10)
N2 0.0162(10) 0.0149(10) 0.0179(10) -0.0015(8) 0.0019(8) 0.0012(8)
C3 0.0163(12) 0.0198(13) 0.0198(12) -0.0024(10) 0.0030(10) -0.0019(10)
C4 0.0186(13) 0.0174(12) 0.0212(13) -0.0001(10) 0.0038(10) -0.0019(10)
N5 0.0156(10) 0.0148(10) 0.0149(10) 0.0001(8) 0.0017(8) -0.0004(8)
C6 0.0126(11) 0.0158(12) 0.0210(13) -0.0014(9) 0.0020(9) 0.0005(9)
C7 0.0176(12) 0.0191(13) 0.0188(12) -0.0014(10) 0.0028(10) -0.0012(10)
C8 0.0175(12) 0.0207(13) 0.0221(13) -0.0048(10) 0.0047(10) 0.0017(10)
C9 0.0151(12) 0.0171(12) 0.0265(13) -0.0024(10) 0.0018(10) 0.0003(10)
C10 0.0190(13) 0.0194(13) 0.0208(13) 0.0021(10) -0.0001(10) 0.0001(10)
C11 0.0133(12) 0.0204(13) 0.0191(12) -0.0028(10) 0.0023(9) -0.0008(10)
C12 0.0286(15) 0.0202(13) 0.0194(13) -0.0016(10) 0.0060(11) 0.0041(11)
C13 0.0378(16) 0.0233(14) 0.0160(13) -0.0041(10) 0.0091(11) -0.0046(12)
C14 0.0474(19) 0.0264(15) 0.0311(16) -0.0024(12) 0.0124(14) -0.0007(13)
C15 0.072(3) 0.0236(16) 0.0405(19) -0.0044(13) 0.0207(17) -0.0135(16)
C16 0.052(2) 0.0386(18) 0.0360(18) -0.0137(14) 0.0209(15) -0.0194(16)
C17 0.0384(18) 0.0436(18) 0.0310(16) -0.0107(14) 0.0133(13) -0.0072(14)
C18 0.0330(16) 0.0297(15) 0.0293(15) -0.0018(12) 0.0096(12) -0.0041(12)
C19 0.0281(15) 0.0228(14) 0.0191(13) 0.0025(10) 0.0009(11) 0.0035(11)
C20 0.0314(16) 0.0445(18) 0.0289(16) -0.0075(13) 0.0062(12) -0.0007(14)
C21 0.0298(17) 0.049(2) 0.0394(18) -0.0070(15) 0.0015(13) -0.0074(15)
C22 0.048(2) 0.0349(17) 0.0244(15) -0.0032(12) -0.0037(13) -0.0033(14)
C23 0.0454(19) 0.0318(16) 0.0205(14) -0.0031(12) 0.0064(12) -0.0008(14)
C24 0.0332(16) 0.0280(15) 0.0211(14) -0.0006(11) 0.0052(11) -0.0001(12)
C25 0.0208(13) 0.0203(13) 0.0172(12) -0.0005(10) 0.0030(10) 0.0014(10)
C26 0.0211(13) 0.0193(12) 0.0225(13) 0.0011(10) 0.0044(10) 0.0022(10)
C27 0.0299(16) 0.0373(17) 0.0259(15) -0.0055(12) 0.0064(12) -0.0027(13)
C28 0.0368(17) 0.0413(18) 0.0317(16) 0.0002(13) 0.0157(13) -0.0002(14)
C29 0.0297(16) 0.0273(15) 0.0444(18) 0.0011(13) 0.0152(13) -0.0046(12)
C30 0.0268(15) 0.0237(14) 0.0408(17) -0.0060(12) 0.0070(12) -0.0049(12)
C31 0.0247(14) 0.0220(14) 0.0260(14) 0.0002(11) 0.0051(11) -0.0002(11)
C32 0.0204(14) 0.0397(16) 0.0167(13) -0.0048(11) 0.0050(10) 0.0032(12)
C33 0.0298(16) 0.061(2) 0.0248(15) -0.0082(14) 0.0049(12) -0.0147(15)
C34 0.0298(18) 0.100(3) 0.0260(17) -0.0126(19) 0.0004(13) -0.0195(19)
C35 0.0226(16) 0.112(4) 0.0259(18) -0.015(2) -0.0022(13) 0.005(2)
C36 0.046(2) 0.081(3) 0.0210(15) 0.0026(16) 0.0033(14) 0.034(2)
C37 0.0363(17) 0.0480(19) 0.0229(15) 0.0013(13) 0.0024(12) 0.0144(15)
C38 0.0279(15) 0.0222(14) 0.0332(16) -0.0019(12) 0.0022(12) 0.0074(12)
C39 0.0152(12) 0.0136(11) 0.0189(12) 0.0001(9) 0.0011(9) 0.0006(9)
C40 0.0194(13) 0.0147(12) 0.0183(12) -0.0007(9) 0.0023(10) -0.0011(10)
C41 0.0198(13) 0.0209(13) 0.0217(13) -0.0011(10) 0.0053(10) 0.0018(10)
C42 0.0213(13) 0.0214(13) 0.0250(14) 0.0044(10) 0.0038(10) 0.0021(11)
C43 0.0218(13) 0.0243(13) 0.0203(13) 0.0052(10) 0.0005(10) 0.0014(11)
C44 0.0206(13) 0.0182(12) 0.0178(12) 0.0019(10) 0.0014(10) 0.0005(10)
C45 0.0190(13) 0.0207(13) 0.0186(12) 0.0011(10) 0.0022(10) 0.0038(10)
C46 0.0206(13) 0.0295(14) 0.0165(12) -0.0033(10) 0.0066(10) 0.0006(11)
C47 0.0289(15) 0.0254(14) 0.0324(15) -0.0039(12) 0.0041(12) -0.0015(12)
C48 0.0414(19) 0.0357(17) 0.0442(19) -0.0091(14) 0.0107(15) -0.0141(15)
C49 0.0341(18) 0.061(2) 0.0407(19) -0.0173(17) 0.0036(15) -0.0169(17)
C50 0.0267(16) 0.065(2) 0.0287(16) -0.0047(15) -0.0019(12) -0.0055(15)
C51 0.0253(15) 0.0427(17) 0.0215(14) 0.0010(12) 0.0013(11) 0.0008(13)
C52 0.0214(13) 0.0262(14) 0.0149(12) 0.0019(10) 0.0010(10) 0.0012(11)
C53 0.0363(17) 0.0245(15) 0.0305(15) 0.0037(11) 0.0131(13) 0.0031(12)
C54 0.0435(19) 0.0321(17) 0.0421(18) 0.0101(14) 0.0155(15) -0.0027(14)
C55 0.0267(15) 0.0470(18) 0.0241(14) 0.0042(13) 0.0085(11) -0.0038(13)
C56 0.0251(15) 0.0415(17) 0.0224(14) -0.0052(12) 0.0051(11) -0.0004(12)
C57 0.0255(14) 0.0282(14) 0.0231(13) -0.0052(11) 0.0039(11) -0.0019(12)
C58 0.0227(14) 0.0301(14) 0.0178(13) 0.0026(11) 0.0020(10) 0.0077(11)
C59 0.0177(13) 0.0458(18) 0.0190(13) 0.0097(12) -0.0009(10) 0.0029(12)
C60 0.0263(16) 0.073(2) 0.0224(15) 0.0026(15) 0.0014(12) -0.0025(16)
C61 0.0258(17) 0.105(3) 0.0259(17) 0.0240(19) 0.0046(13) -0.0067(19)
C62 0.0257(17) 0.077(3) 0.047(2) 0.032(2) -0.0062(15) -0.0141(17)
C63 0.0272(17) 0.045(2) 0.055(2) 0.0186(16) -0.0050(15) -0.0064(14)
C64 0.0208(14) 0.0372(16) 0.0354(16) 0.0118(13) -0.0007(12) 0.0001(12)
C65 0.0248(14) 0.0314(15) 0.0165(13) 0.0000(11) 0.0052(10) 0.0033(11)
C66 0.0300(15) 0.0323(15) 0.0214(14) 0.0021(11) 0.0001(11) 0.0001(12)
C67 0.0286(16) 0.0458(18) 0.0197(14) 0.0015(12) 0.0000(11) 0.0024(13)
C68 0.0290(16) 0.0508(19) 0.0229(14) -0.0076(13) 0.0045(12) -0.0045(14)
C69 0.0422(18) 0.0338(17) 0.0327(16) -0.0105(13) 0.0103(14) -0.0041(14)
C70 0.0375(17) 0.0327(16) 0.0213(14) 0.0001(11) 0.0076(12) 0.0051(13)
C71 0.0243(15) 0.0420(18) 0.0328(16) 0.0108(14) 0.0063(12) 0.0134(13)
O100 0.0277(12) 0.109(2) 0.0386(14) -0.0189(14) -0.0040(10) 0.0014(14)
C101 0.0301(17) 0.054(2) 0.0335(17) 0.0036(15) -0.0010(13) -0.0121(15)
C102 0.060(3) 0.052(2) 0.073(3) -0.006(2) 0.003(2) -0.004(2)
C103 0.060(3) 0.203(9) 0.086(4) -0.079(5) -0.014(3) 0.031(4)
C04A 0.045(3) 0.061(4) 0.034(3) 0.003(3) 0.001(2) -0.026(3)
C04B 0.022(5) 0.022(4) 0.027(5) -0.005(3) 0.004(3) 0.006(3)

loop_
_atom_type_symbol
_atom_type_description
_atom_type_scat_dispersion_real
_atom_type_scat_dispersion_imag
_atom_type_scat_source
C C 0.0033 0.0016 'International Tables Vol C Tables 4.2.6.8 and 6.1.1.4'
H H 0.0000 0.0000 'International Tables Vol C Tables 4.2.6.8 and 6.1.1.4'
N N 0.0061 0.0033 'International Tables Vol C Tables 4.2.6.8 and 6.1.1.4'
Ag Ag -0.8971 1.1015 'International Tables Vol C Tables 4.2.6.8 and 6.1.1.4'
Cl Cl 0.1484 0.1585 'International Tables Vol C Tables 4.2.6.8 and 6.1.1.4'
O O 0.0106 0.0060 'International Tables Vol C Tables 4.2.6.8 and 6.1.1.4'

loop_
_geom_angle_atom_site_label_1
_geom_angle_atom_site_label_2
_geom_angle_atom_site_label_3
_geom_angle
C1 Ag Cl 174.29(7)
N5 C1 N2 104.2(2)
N5 C1 Ag 124.02(18)
N2 C1 Ag 131.71(18)
C1 N2 C3 111.3(2)
C1 N2 C6 124.0(2)
C3 N2 C6 124.7(2)
C4 C3 N2 105.9(2)
C4 C3 H3 127.0
N2 C3 H3 127.0
C3 C4 N5 107.1(2)
C3 C4 H4 126.4
N5 C4 H4 126.4
C1 N5 C4 111.4(2)
C1 N5 C39 123.2(2)
C4 N5 C39 125.3(2)
C7 C6 C11 122.2(2)
C7 C6 N2 118.5(2)
C11 C6 N2 119.3(2)
C8 C7 C6 117.6(2)
C8 C7 C12 120.6(2)
C6 C7 C12 121.8(2)
C9 C8 C7 122.1(2)
C9 C8 H8 118.9
C7 C8 H8 118.9
C8 C9 C10 118.5(2)
C8 C9 C38 120.4(2)
C10 C9 C38 121.1(2)
C11 C10 C9 121.9(2)
C11 C10 H10 119.1
C9 C10 H10 119.1
C10 C11 C6 117.6(2)
C10 C11 C25 120.8(2)
C6 C11 C25 121.6(2)
C7 C12 C13 112.2(2)
C7 C12 C19 111.2(2)
C13 C12 C19 114.6(2)
C7 C12 H12 106.0
C13 C12 H12 106.0
C19 C12 H12 106.0
C14 C13 C18 118.0(3)
C14 C13 C12 119.1(3)
C18 C13 C12 122.9(2)
C13 C14 C15 120.3(3)
C13 C14 H14 119.8
C15 C14 H14 119.8
C16 C15 C14 121.0(3)
C16 C15 H15 119.5
C14 C15 H15 119.5
C15 C16 C17 119.3(3)
C15 C16 H16 120.4
C17 C16 H16 120.4
C16 C17 C18 120.1(3)
C16 C17 H17 120.0
C18 C17 H17 120.0
C17 C18 C13 121.2(3)
C17 C18 H18 119.4
C13 C18 H18 119.4
C24 C19 C20 117.9(3)
C24 C19 C12 123.8(3)
C20 C19 C12 118.3(2)
C21 C20 C19 121.7(3)
C21 C20 H20 119.2
C19 C20 H20 119.2
C20 C21 C22 120.0(3)
C20 C21 H21 120.0
C22 C21 H21 120.0
C23 C22 C21 118.9(3)
C23 C22 H22 120.6
C21 C22 H22 120.6
C22 C23 C24 121.2(3)
C22 C23 H23 119.4
C24 C23 H23 119.4
C23 C24 C19 120.4(3)
C23 C24 H24 119.8
C19 C24 H24 119.8
C32 C25 C11 111.6(2)
C32 C25 C26 113.5(2)
C11 C25 C26 112.7(2)
C32 C25 H25 106.1
C11 C25 H25 106.1
C26 C25 H25 106.1
C31 C26 C27 118.2(3)
C31 C26 C25 121.5(2)
C27 C26 C25 120.1(2)
C28 C27 C26 120.6(3)
C28 C27 H27 119.7
C26 C27 H27 119.7
C29 C28 C27 120.4(3)
C29 C28 H28 119.8
C27 C28 H28 119.8
C30 C29 C28 119.4(3)
C30 C29 H29 120.3
C28 C29 H29 120.3
C29 C30 C31 120.3(3)
C29 C30 H30 119.8
C31 C30 H30 119.8
C26 C31 C30 121.1(3)
C26 C31 H31 119.5
C30 C31 H31 119.5
C33 C32 C37 118.6(3)
C33 C32 C25 118.6(3)
C37 C32 C25 122.8(3)
C32 C33 C34 121.3(4)
C32 C33 H33 119.4
C34 C33 H33 119.4
C35 C34 C33 119.7(4)
C35 C34 H34 120.1
C33 C34 H34 120.1
C34 C35 C36 120.3(3)
C34 C35 H35 119.8
C36 C35 H35 119.8
C35 C36 C37 120.6(4)
C35 C36 H36 119.7
C37 C36 H36 119.7
C32 C37 C36 119.5(3)
C32 C37 H37 120.3
C36 C37 H37 120.3
C9 C38 H38A 114(2)
C9 C38 H38B 111(2)
H38A C38 H38B 111(3)
C9 C38 H38C 111(2)
H38A C38 H38C 114(3)
H38B C38 H38C 94(3)
C44 C39 C40 122.4(2)
C44 C39 N5 119.6(2)
C40 C39 N5 118.1(2)
C41 C40 C39 117.7(2)
C41 C40 C45 122.3(2)
C39 C40 C45 120.0(2)
C40 C41 C42 121.7(2)
C40 C41 H41 119.1
C42 C41 H41 119.1
C43 C42 C41 118.7(2)
C43 C42 C71 121.3(2)
C41 C42 C71 120.0(2)
C42 C43 C44 121.6(2)
C42 C43 H43 119.2
C44 C43 H43 119.2
C43 C44 C39 117.7(2)
C43 C44 C58 120.8(2)
C39 C44 C58 121.4(2)
C46 C45 C40 112.7(2)
C46 C45 C52 113.1(2)
C40 C45 C52 112.9(2)
C46 C45 H45 105.8
C40 C45 H45 105.8
C52 C45 H45 105.8
C47 C46 C51 118.4(3)
C47 C46 C45 122.8(2)
C51 C46 C45 118.8(2)
C46 C47 C48 120.6(3)
C46 C47 H47 119.7
C48 C47 H47 119.7
C49 C48 C47 120.2(3)
C49 C48 H48 119.9
C47 C48 H48 119.9
C48 C49 C50 119.8(3)
C48 C49 H49 120.1
C50 C49 H49 120.1
C51 C50 C49 119.8(3)
C51 C50 H50 120.1
C49 C50 H50 120.1
C50 C51 C46 121.1(3)
C50 C51 H51 119.4
C46 C51 H51 119.4
C53 C52 C57 118.7(2)
C53 C52 C45 119.0(2)
C57 C52 C45 122.4(2)
C52 C53 C54 121.0(3)
C52 C53 H53 119.5
C54 C53 H53 119.5
C55 C54 C53 119.5(3)
C55 C54 H54 120.3
C53 C54 H54 120.3
C56 C55 C54 120.0(3)
C56 C55 H55 120.0
C54 C55 H55 120.0
C55 C56 C57 120.3(3)
C55 C56 H56 119.8
C57 C56 H56 119.8
C52 C57 C56 120.4(3)
C52 C57 H57 119.8
C56 C57 H57 119.8
C65 C58 C44 111.4(2)
C65 C58 C59 112.8(2)
C44 C58 C59 111.6(2)
C65 C58 H58 106.9
C44 C58 H58 106.9
C59 C58 H58 106.9
C64 C59 C60 117.8(3)
C64 C59 C58 123.3(2)
C60 C59 C58 118.8(3)
C61 C60 C59 120.3(4)
C61 C60 H60 119.8
C59 C60 H60 119.8
C62 C61 C60 120.6(3)
C62 C61 H61 119.7
C60 C61 H61 119.7
C63 C62 C61 119.4(3)
C63 C62 H62 120.3
C61 C62 H62 120.3
C62 C63 C64 120.6(4)
C62 C63 H63 119.7
C64 C63 H63 119.7
C59 C64 C63 121.2(3)
C59 C64 H64 119.4
C63 C64 H64 119.4
C66 C65 C70 118.3(3)
C66 C65 C58 122.3(3)
C70 C65 C58 119.4(2)
C67 C66 C65 121.4(3)
C67 C66 H66 119.3
C65 C66 H66 119.3
C66 C67 C68 119.9(3)
C66 C67 H67 120.0
C68 C67 H67 120.0
C69 C68 C67 119.8(3)
C69 C68 H68 120.1
C67 C68 H68 120.1
C68 C69 C70 120.0(3)
C68 C69 H69 120.0
C70 C69 H69 120.0
C65 C70 C69 120.7(3)
C65 C70 H70 119.7
C69 C70 H70 119.7
C42 C71 H71A 113(2)
C42 C71 H71B 110(2)
H71A C71 H71B 107(3)
C42 C71 H71C 110(2)
H71A C71 H71C 104(3)
H71B C71 H71C 114(3)
C103 O100 C101 115.2(3)
O100 C101 C102 108.0(3)
O100 C101 H10A 110.1
C102 C101 H10A 110.1
O100 C101 H10B 110.1
C102 C101 H10B 110.1
H10A C101 H10B 108.4
C101 C102 H10C 109.5
C101 C102 H10D 109.5
H10C C102 H10D 109.5
C101 C102 H10E 109.5
H10C C102 H10E 109.5
H10D C102 H10E 109.5
C04A C103 O100 112.0(7)
C04A C103 C04B 62.8(5)
O100 C103 C04B 143.0(6)
C04A C103 H10F 109.2
O100 C103 H10F 109.2
C04B C103 H10F 49.7
C04A C103 H10G 109.2
O100 C103 H10G 109.2
C04B C103 H10G 106.7
H10F C103 H10G 107.9
C103 C04A H04A 109.5
C103 C04A H04B 109.5
H04A C04A H04B 109.5
C103 C04A H04C 109.5
H04A C04A H04C 109.5
H04B C04A H04C 109.5
C103 C04B H04D 109.5
C103 C04B H04E 109.5
H04D C04B H04E 109.5
C103 C04B H04F 109.5
H04D C04B H04F 109.5
H04E C04B H04F 109.5

loop_
_geom_bond_atom_site_label_1
_geom_bond_atom_site_label_2
_geom_bond_distance
Ag C1 2.081(2)
Ag Cl 2.3189(9)
C1 N5 1.350(3)
C1 N2 1.352(3)
N2 C3 1.397(3)
N2 C6 1.444(3)
C3 C4 1.342(4)
C3 H3 0.9500
C4 N5 1.383(3)
C4 H4 0.9500
N5 C39 1.443(3)
C6 C7 1.397(4)
C6 C11 1.404(4)
C7 C8 1.391(4)
C7 C12 1.526(4)
C8 C9 1.388(4)
C8 H8 0.9500
C9 C10 1.395(4)
C9 C38 1.507(4)
C10 C11 1.391(4)
C10 H10 0.9500
C11 C25 1.533(3)
C12 C13 1.530(4)
C12 C19 1.531(4)
C12 H12 1.0000
C13 C14 1.390(4)
C13 C18 1.398(4)
C14 C15 1.399(5)
C14 H14 0.9500
C15 C16 1.374(5)
C15 H15 0.9500
C16 C17 1.382(5)
C16 H16 0.9500
C17 C18 1.392(4)
C17 H17 0.9500
C18 H18 0.9500
C19 C24 1.389(4)
C19 C20 1.394(4)
C20 C21 1.379(4)
C20 H20 0.9500
C21 C22 1.387(5)
C21 H21 0.9500
C22 C23 1.382(5)
C22 H22 0.9500
C23 C24 1.387(4)
C23 H23 0.9500
C24 H24 0.9500
C25 C32 1.520(4)
C25 C26 1.534(4)
C25 H25 1.0000
C26 C31 1.384(4)
C26 C27 1.400(4)
C27 C28 1.390(4)
C27 H27 0.9500
C28 C29 1.385(5)
C28 H28 0.9500
C29 C30 1.380(4)
C29 H29 0.9500
C30 C31 1.392(4)
C30 H30 0.9500
C31 H31 0.9500
C32 C33 1.387(4)
C32 C37 1.394(4)
C33 C34 1.393(5)
C33 H33 0.9500
C34 C35 1.364(6)
C34 H34 0.9500
C35 C36 1.376(6)
C35 H35 0.9500
C36 C37 1.403(5)
C36 H36 0.9500
C37 H37 0.9500
C38 H38A 0.94(2)
C38 H38B 0.97(2)
C38 H38C 0.97(2)
C39 C44 1.393(3)
C39 C40 1.399(3)
C40 C41 1.384(4)
C40 C45 1.525(3)
C41 C42 1.395(4)
C41 H41 0.9500
C42 C43 1.389(4)
C42 C71 1.507(4)
C43 C44 1.391(4)
C43 H43 0.9500
C44 C58 1.532(4)
C45 C46 1.520(4)
C45 C52 1.530(3)
C45 H45 1.0000
C46 C47 1.388(4)
C46 C51 1.395(4)
C47 C48 1.389(4)
C47 H47 0.9500
C48 C49 1.380(5)
C48 H48 0.9500
C49 C50 1.385(5)
C49 H49 0.9500
C50 C51 1.381(4)
C50 H50 0.9500
C51 H51 0.9500
C52 C53 1.385(4)
C52 C57 1.390(4)
C53 C54 1.392(4)
C53 H53 0.9500
C54 C55 1.390(5)
C54 H54 0.9500
C55 C56 1.369(4)
C55 H55 0.9500
C56 C57 1.395(4)
C56 H56 0.9500
C57 H57 0.9500
C58 C65 1.524(4)
C58 C59 1.534(4)
C58 H58 1.0000
C59 C64 1.383(4)
C59 C60 1.402(4)
C60 C61 1.400(5)
C60 H60 0.9500
C61 C62 1.375(6)
C61 H61 0.9500
C62 C63 1.370(5)
C62 H62 0.9500
C63 C64 1.395(4)
C63 H63 0.9500
C64 H64 0.9500
C65 C66 1.390(4)
C65 C70 1.392(4)
C66 C67 1.381(4)
C66 H66 0.9500
C67 C68 1.386(5)
C67 H67 0.9500
C68 C69 1.383(5)
C68 H68 0.9500
C69 C70 1.396(4)
C69 H69 0.9500
C70 H70 0.9500
C71 H71A 0.98(2)
C71 H71B 0.98(2)
C71 H71C 0.98(2)
O100 C103 1.330(6)
O100 C101 1.400(4)
C101 C102 1.485(5)
C101 H10A 0.9900
C101 H10B 0.9900
C102 H10C 0.9800
C102 H10D 0.9800
C102 H10E 0.9800
C103 C04A 1.286(8)
C103 C04B 1.401(8)
C103 H10F 0.9900
C103 H10G 0.9900
C04A H04A 0.9800
C04A H04B 0.9800
C04A H04C 0.9800
C04B H04D 0.9800
C04B H04E 0.9800
C04B H04F 0.9800

loop_
_geom_torsion_atom_site_label_1
_geom_torsion_atom_site_label_2
_geom_torsion_atom_site_label_3
_geom_torsion_atom_site_label_4
_geom_torsion
Cl Ag C1 N5 -74.5(8)
Cl Ag C1 N2 103.1(7)
N5 C1 N2 C3 0.3(3)
Ag C1 N2 C3 -177.59(18)
N5 C1 N2 C6 177.8(2)
Ag C1 N2 C6 -0.1(3)
C1 N2 C3 C4 -0.5(3)
C6 N2 C3 C4 -177.9(2)
N2 C3 C4 N5 0.4(3)
N2 C1 N5 C4 -0.1(3)
Ag C1 N5 C4 178.04(16)
N2 C1 N5 C39 177.4(2)
Ag C1 N5 C39 -4.4(3)
C3 C4 N5 C1 -0.2(3)
C3 C4 N5 C39 -177.7(2)
C1 N2 C6 C7 -88.0(3)
C3 N2 C6 C7 89.1(3)
C1 N2 C6 C11 91.3(3)
C3 N2 C6 C11 -91.6(3)
C11 C6 C7 C8 -1.9(4)
N2 C6 C7 C8 177.4(2)
C11 C6 C7 C12 177.9(2)
N2 C6 C7 C12 -2.9(4)
C6 C7 C8 C9 2.6(4)
C12 C7 C8 C9 -177.1(2)
C7 C8 C9 C10 -1.5(4)
C7 C8 C9 C38 179.1(3)
C8 C9 C10 C11 -0.5(4)
C38 C9 C10 C11 178.8(2)
C9 C10 C11 C6 1.2(4)
C9 C10 C11 C25 -176.7(2)
C7 C6 C11 C10 0.0(4)
N2 C6 C11 C10 -179.2(2)
C7 C6 C11 C25 178.0(2)
N2 C6 C11 C25 -1.3(4)
C8 C7 C12 C13 81.1(3)
C6 C7 C12 C13 -98.7(3)
C8 C7 C12 C19 -48.8(3)
C6 C7 C12 C19 131.5(3)
C7 C12 C13 C14 133.5(3)
C19 C12 C13 C14 -98.5(3)
C7 C12 C13 C18 -46.3(3)
C19 C12 C13 C18 81.7(3)
C18 C13 C14 C15 -0.4(4)
C12 C13 C14 C15 179.8(3)
C13 C14 C15 C16 0.4(5)
C14 C15 C16 C17 -0.2(5)
C15 C16 C17 C18 0.0(5)
C16 C17 C18 C13 0.0(5)
C14 C13 C18 C17 0.2(4)
C12 C13 C18 C17 180.0(3)
C7 C12 C19 C24 116.1(3)
C13 C12 C19 C24 -12.4(4)
C7 C12 C19 C20 -64.2(3)
C13 C12 C19 C20 167.3(3)
C24 C19 C20 C21 2.2(5)
C12 C19 C20 C21 -177.6(3)
C19 C20 C21 C22 -1.6(5)
C20 C21 C22 C23 -0.3(5)
C21 C22 C23 C24 1.6(5)
C22 C23 C24 C19 -1.0(5)
C20 C19 C24 C23 -0.9(4)
C12 C19 C24 C23 178.8(3)
C10 C11 C25 C32 -53.8(3)
C6 C11 C25 C32 128.3(3)
C10 C11 C25 C26 75.3(3)
C6 C11 C25 C26 -102.5(3)
C32 C25 C26 C31 148.1(3)
C11 C25 C26 C31 19.9(3)
C32 C25 C26 C27 -36.7(3)
C11 C25 C26 C27 -164.9(2)
C31 C26 C27 C28 -0.8(4)
C25 C26 C27 C28 -176.1(3)
C26 C27 C28 C29 1.7(5)
C27 C28 C29 C30 -1.0(5)
C28 C29 C30 C31 -0.6(5)
C27 C26 C31 C30 -0.8(4)
C25 C26 C31 C30 174.4(2)
C29 C30 C31 C26 1.5(4)
C11 C25 C32 C33 -92.4(3)
C26 C25 C32 C33 138.9(3)
C11 C25 C32 C37 88.7(3)
C26 C25 C32 C37 -40.1(3)
C37 C32 C33 C34 0.5(4)
C25 C32 C33 C34 -178.5(3)
C32 C33 C34 C35 -0.3(5)
C33 C34 C35 C36 -0.4(5)
C34 C35 C36 C37 0.9(5)
C33 C32 C37 C36 0.1(4)
C25 C32 C37 C36 179.0(3)
C35 C36 C37 C32 -0.8(5)
C1 N5 C39 C44 86.8(3)
C4 N5 C39 C44 -96.0(3)
C1 N5 C39 C40 -93.0(3)
C4 N5 C39 C40 84.2(3)
C44 C39 C40 C41 2.5(4)
N5 C39 C40 C41 -177.7(2)
C44 C39 C40 C45 -178.6(2)
N5 C39 C40 C45 1.2(3)
C39 C40 C41 C42 -2.0(4)
C45 C40 C41 C42 179.1(2)
C40 C41 C42 C43 -0.2(4)
C40 C41 C42 C71 -178.9(3)
C41 C42 C43 C44 2.1(4)
C71 C42 C43 C44 -179.2(3)
C42 C43 C44 C39 -1.7(4)
C42 C43 C44 C58 175.3(2)
C40 C39 C44 C43 -0.7(4)
N5 C39 C44 C43 179.5(2)
C40 C39 C44 C58 -177.7(2)
N5 C39 C44 C58 2.5(4)
C41 C40 C45 C46 95.9(3)
C39 C40 C45 C46 -82.9(3)
C41 C40 C45 C52 -33.7(3)
C39 C40 C45 C52 147.5(2)
C40 C45 C46 C47 -26.1(3)
C52 C45 C46 C47 103.4(3)
C40 C45 C46 C51 152.7(2)
C52 C45 C46 C51 -77.8(3)
C51 C46 C47 C48 -1.6(4)
C45 C46 C47 C48 177.1(3)
C46 C47 C48 C49 1.0(5)
C47 C48 C49 C50 0.4(5)
C48 C49 C50 C51 -1.1(5)
C49 C50 C51 C46 0.5(5)
C47 C46 C51 C50 0.9(4)
C45 C46 C51 C50 -177.9(3)
C46 C45 C52 C53 137.2(3)
C40 C45 C52 C53 -93.3(3)
C46 C45 C52 C57 -42.1(3)
C40 C45 C52 C57 87.3(3)
C57 C52 C53 C54 0.9(4)
C45 C52 C53 C54 -178.5(3)
C52 C53 C54 C55 -0.1(5)
C53 C54 C55 C56 -1.1(5)
C54 C55 C56 C57 1.6(5)
C53 C52 C57 C56 -0.4(4)
C45 C52 C57 C56 178.9(2)
C55 C56 C57 C52 -0.8(4)
C43 C44 C58 C65 39.1(3)
C39 C44 C58 C65 -144.0(2)
C43 C44 C58 C59 -87.9(3)
C39 C44 C58 C59 89.0(3)
C65 C58 C59 C64 -121.2(3)
C44 C58 C59 C64 5.1(4)
C65 C58 C59 C60 57.3(3)
C44 C58 C59 C60 -176.4(2)
C64 C59 C60 C61 0.8(4)
C58 C59 C60 C61 -177.8(3)
C59 C60 C61 C62 0.9(5)
C60 C61 C62 C63 -2.0(5)
C61 C62 C63 C64 1.4(5)
C60 C59 C64 C63 -1.5(4)
C58 C59 C64 C63 177.0(3)
C62 C63 C64 C59 0.4(5)
C44 C58 C65 C66 -94.4(3)
C59 C58 C65 C66 32.0(4)
C44 C58 C65 C70 84.3(3)
C59 C58 C65 C70 -149.3(3)
C70 C65 C66 C67 -1.1(4)
C58 C65 C66 C67 177.6(3)
C65 C66 C67 C68 1.0(4)
C66 C67 C68 C69 -0.4(4)
C67 C68 C69 C70 -0.2(4)
C66 C65 C70 C69 0.5(4)
C58 C65 C70 C69 -178.3(3)
C68 C69 C70 C65 0.2(4)
C103 O100 C101 C102 -165.1(5)
C101 O100 C103 C04A -74.8(6)
C101 O100 C103 C04B -1.1(15)
